data_7720480
loop_
_publ_author_name
'G&#xf3;mez-Paz, Olaya'
'Carballo, Rosa'
'Lago, Ana B.'
'V&#xe1;zquez-L&#xf3;pez, Ezequiel M'
'Covelo, Berta'

_publ_section_title
;
 Structural diversity in Zn(II)/Cu(II) complexes with
 salicylic/acetylsalicylic acids and bis(4-pyridylthio)methane:
 coordination polymers, one organic cocrystal, and one organic salt.
;
_journal_issue 2
_journal_name_full 'Dalton transactions (Cambridge, England : 2003)'
_journal_page_first 724
_journal_page_last 734
_journal_paper_doi 10.1039/d5dt02303c
_journal_volume 55
_journal_year 2026
_chemical_formula_moiety 'C50 H41 Cu2.5 N4 O13 S4, [+ solvents]'
_chemical_formula_sum 'C100 H82 Cu5 N8 O26 S8'
_chemical_formula_weight 2385.91
_space_group_crystal_system monoclinic
_space_group_IT_number 14
_space_group_name_Hall '-P 2ybc'
_space_group_name_H-M_alt 'P 1 21/c 1'
_atom_sites_solution_hydrogens geom
_audit_creation_date 2024-02-26
_audit_creation_method
;
Olex2 1.5
(compiled 2023.08.24 svn.re1ec1418 for OlexSys, GUI svn.r6817)
;
_audit_update_record
;
2025-09-11 deposited with the CCDC.	2025-10-31 downloaded from the CCDC.
;
_cell_angle_alpha 90
_cell_angle_beta 92.494(3)
_cell_angle_gamma 90
_cell_formula_units_Z 2
_cell_length_a 17.1409(16)
_cell_length_b 24.162(2)
_cell_length_c 13.1999(12)
_cell_measurement_reflns_used 9960
_cell_measurement_temperature 100.00
_cell_measurement_theta_max 24.683
_cell_measurement_theta_min 2.287
_cell_volume 5461.7(8)
_computing_cell_refinement 'SAINT V8.40B (?, 2016)'
_computing_data_collection 'BRUKER APEX3'
_computing_data_reduction 'SAINT V8.40B (?, 2016)'
_computing_molecular_graphics 'Olex2 1.5 (Dolomanov et al., 2009)'
_computing_publication_material 'Olex2 1.5 (Dolomanov et al., 2009)'
_computing_structure_refinement 'XL  (Sheldrick, 2008)'
_computing_structure_solution 'SHELXT 2018/2 (Sheldrick, 2018)'
_diffrn_ambient_temperature 100.00
_diffrn_measured_fraction_theta_full 0.994
_diffrn_measured_fraction_theta_max 0.994
_diffrn_measurement_device_type 'Bruker D8 Venture Photon II CMOS'
_diffrn_measurement_method '\f and \w scans'
_diffrn_radiation_monochromator 'Incoatec HeliosTM multilayer optics'
_diffrn_radiation_source 'Incoatec high brillance I\muS microsource'
_diffrn_radiation_type MoK\a
_diffrn_radiation_wavelength 0.71073
_diffrn_reflns_av_R_equivalents 0.1792
_diffrn_reflns_av_unetI/netI 0.0813
_diffrn_reflns_Laue_measured_fraction_full 0.994
_diffrn_reflns_Laue_measured_fraction_max 0.994
_diffrn_reflns_limit_h_max 20
_diffrn_reflns_limit_h_min -20
_diffrn_reflns_limit_k_max 27
_diffrn_reflns_limit_k_min -28
_diffrn_reflns_limit_l_max 15
_diffrn_reflns_limit_l_min -15
_diffrn_reflns_number 97133
_diffrn_reflns_point_group_measured_fraction_full 0.994
_diffrn_reflns_point_group_measured_fraction_max 0.994
_diffrn_reflns_theta_full 24.795
_diffrn_reflns_theta_max 24.795
_diffrn_reflns_theta_min 2.161
_diffrn_source_current 1.0
_diffrn_source_power 0.05
_diffrn_source_voltage 50.0
_exptl_absorpt_coefficient_mu 1.185
_exptl_absorpt_correction_T_max 0.7451
_exptl_absorpt_correction_T_min 0.5752
_exptl_absorpt_correction_type multi-scan
_exptl_absorpt_process_details
;
SADABS-2016/2 (Bruker,2016/2) was used for absorption correction.
wR2(int) was 0.1119 before and 0.0765 after correction.
The Ratio of minimum to maximum transmission is 0.7720.
The \l/2 correction factor is Not present.
;
_exptl_crystal_colour green
_exptl_crystal_colour_primary green
_exptl_crystal_density_diffrn 1.451
_exptl_crystal_description prism
_exptl_crystal_F_000 2438
_exptl_crystal_size_max 0.075
_exptl_crystal_size_mid 0.053
_exptl_crystal_size_min 0.044
_refine_diff_density_max 1.411
_refine_diff_density_min -0.694
_refine_diff_density_rms 0.110
_refine_ls_extinction_method none
_refine_ls_goodness_of_fit_ref 1.020
_refine_ls_hydrogen_treatment constr
_refine_ls_matrix_type full
_refine_ls_number_parameters 655
_refine_ls_number_reflns 9333
_refine_ls_number_restraints 79
_refine_ls_restrained_S_all 1.023
_refine_ls_R_factor_all 0.1373
_refine_ls_R_factor_gt 0.0803
_refine_ls_shift/su_max 0.001
_refine_ls_shift/su_mean 0.000
_refine_ls_structure_factor_coef Fsqd
_refine_ls_weighting_details 'w=1/[\s^2^(Fo^2^)+(0.1298P)^2^+10.1839P] where P=(Fo^2^+2Fc^2^)/3'
_refine_ls_weighting_scheme calc
_refine_ls_wR_factor_gt 0.2068
_refine_ls_wR_factor_ref 0.2458
_reflns_Friedel_coverage 0.000
_reflns_number_gt 5405
_reflns_number_total 9333
_reflns_threshold_expression 'I > 2\s(I)'
_cod_data_source_file d5dt02303c2.cif
_cod_data_source_block 32069103_a
_cod_original_cell_volume 5461.6(9)
_cod_database_code 7720480
_shelx_shelxl_version_number 2019/1
_shelx_space_group_comment
;
The symmetry employed for this shelxl refinement is uniquely defined
by the following loop, which should always be used as a source of
symmetry information in preference to the above space-group names.
They are only intended as comments.
;
_shelx_estimated_absorpt_t_max 0.950
_shelx_estimated_absorpt_t_min 0.916
_olex2_refinement_description
;
1. Fixed Uiso
 At 1.2 times of:
  All C(H) groups, All C(H,H) groups
 At 1.5 times of:
  All O(H) groups, All O(H,H) groups
2. Restrained distances
 C45-C44
 1.47 with sigma of 0.002
3. Rigid body (RIGU) restrains
 O7, Cu2, O11, C44, O12, C45, C50, C49, C48, C47, C46, O13
 with sigma for 1-2 distances of 0.004 and sigma for 1-3 distances of 0.004
4.a Secondary CH2 refined with riding coordinates:
 C6(H6A,H6B), C17(H17A,H17B)
4.b Aromatic/amide H refined with riding coordinates:
 C1(H1), C2(H2), C4(H4), C5(H5), C8(H8), C9(H9), C10(H10), C11(H11), C12(H12),
 C13(H13), C15(H15), C16(H16), C19(H19), C20(H20), C21(H21), C22(H22), C26(H26),
  C27(H27), C28(H28), C29(H29), C33(H33), C34(H34), C35(H35), C36(H36),
 C40(H40), C41(H41), C42(H42), C43(H43), C50(H50), C49(H49), C48(H48), C47(H47)
4.c Fitted hexagon refined as free rotating group:
 C45(C50,C49,C48,C47,C46)
4.d X=CH2 refined with riding coordinates:
 O7(H7A,H7B)
4.e Idealised tetrahedral OH refined as rotating group:
 O3(H3), O6(H6), O13(H13A)
;
_smtbx_masks_void_probe_radius 1.2
_smtbx_masks_void_truncation_radius 1.2
_olex2_submission_special_instructions 'No special instructions were received'

loop_
_space_group_symop_operation_xyz
'x, y, z'
'-x, y+1/2, -z+1/2'
'-x, -y, -z'
'x, -y-1/2, z-1/2'

loop_
_atom_site_label
_atom_site_type_symbol
_atom_site_fract_x
_atom_site_fract_y
_atom_site_fract_z
_atom_site_U_iso_or_equiv
_atom_site_adp_type
_atom_site_occupancy
_atom_site_site_symmetry_order
_atom_site_calc_flag
_atom_site_refinement_flags_posn
_atom_site_refinement_flags_adp
_atom_site_refinement_flags_occupancy
_atom_site_disorder_assembly
_atom_site_disorder_group
C1 C 0.3421(5) 0.4952(4) 0.3091(7) 0.055(2) Uani 1 1 d . . . . .
H1 H 0.324971 0.520096 0.359286 0.067 Uiso 1 1 calc R U . . .
C2 C 0.2880(5) 0.4619(3) 0.2607(7) 0.054(2) Uani 1 1 d . . . . .
H2 H 0.235157 0.463439 0.279397 0.065 Uiso 1 1 calc R U . . .
C3 C 0.3092(4) 0.4256(3) 0.1841(6) 0.0468(19) Uani 1 1 d . . . . .
C4 C 0.3874(5) 0.4264(3) 0.1607(6) 0.051(2) Uani 1 1 d . . . . .
H4 H 0.405466 0.403650 0.107844 0.061 Uiso 1 1 calc R U . . .
C5 C 0.4389(5) 0.4605(4) 0.2149(7) 0.057(2) Uani 1 1 d . . . . .
H5 H 0.492264 0.459720 0.198362 0.069 Uiso 1 1 calc R U . . .
C6 C 0.2876(5) 0.3389(3) 0.0480(6) 0.055(2) Uani 1 1 d . . . . .
H6A H 0.248722 0.316927 0.007544 0.066 Uiso 1 1 calc R U . . .
H6B H 0.316269 0.361880 -0.000093 0.066 Uiso 1 1 calc R U . . .
C7 C 0.2993(5) 0.2458(3) 0.1729(6) 0.051(2) Uani 1 1 d . . . . .
C8 C 0.2188(5) 0.2429(3) 0.1723(6) 0.052(2) Uani 1 1 d . . . . .
H8 H 0.187871 0.268879 0.134211 0.062 Uiso 1 1 calc R U . . .
C9 C 0.1830(5) 0.2015(3) 0.2281(6) 0.051(2) Uani 1 1 d . . . . .
H9 H 0.127581 0.200370 0.227716 0.062 Uiso 1 1 calc R U . . .
C10 C 0.3022(5) 0.1664(4) 0.2830(6) 0.053(2) Uani 1 1 d . . . . .
H10 H 0.332045 0.139459 0.319909 0.064 Uiso 1 1 calc R U . . .
C11 C 0.3402(5) 0.2071(3) 0.2327(6) 0.051(2) Uani 1 1 d . . . . .
H11 H 0.395530 0.209058 0.238629 0.061 Uiso 1 1 calc R U . . .
C12 C -0.0239(5) 0.0977(4) 0.6267(7) 0.065(3) Uani 1 1 d . . . . .
H12 H -0.058940 0.107352 0.571765 0.078 Uiso 1 1 calc R U . . .
C13 C -0.0139(5) 0.1343(4) 0.7065(8) 0.069(3) Uani 1 1 d . . . . .
H13 H -0.040639 0.168705 0.704724 0.083 Uiso 1 1 calc R U . . .
C14 C 0.0339(4) 0.1213(4) 0.7873(7) 0.052(2) Uani 1 1 d . . . . .
C15 C 0.0717(5) 0.0713(4) 0.7857(7) 0.053(2) Uani 1 1 d . . . . .
H15 H 0.105242 0.060044 0.841193 0.064 Uiso 1 1 calc R U . . .
C16 C 0.0600(4) 0.0372(3) 0.7012(6) 0.0463(19) Uani 1 1 d . . . . .
H16 H 0.087528 0.003105 0.700075 0.056 Uiso 1 1 calc R U . . .
C17 C 0.1231(5) 0.1488(4) 0.9630(6) 0.056(2) Uani 1 1 d . . . . .
H17A H 0.123923 0.108019 0.969289 0.067 Uiso 1 1 calc R U . . .
H17B H 0.120680 0.164850 1.031882 0.067 Uiso 1 1 calc R U . . .
C18 C 0.2859(5) 0.1383(3) 0.9723(6) 0.0466(19) Uani 1 1 d . . . . .
C19 C 0.2758(5) 0.1044(3) 1.0550(7) 0.054(2) Uani 1 1 d . . . . .
H19 H 0.225326 0.099473 1.080435 0.064 Uiso 1 1 calc R U . . .
C20 C 0.3398(5) 0.0774(3) 1.1008(6) 0.050(2) Uani 1 1 d . . . . .
H20 H 0.331802 0.054272 1.157626 0.060 Uiso 1 1 calc R U . . .
C21 C 0.3620(5) 0.1449(4) 0.9393(7) 0.057(2) Uani 1 1 d . . . . .
H21 H 0.372216 0.168159 0.883352 0.069 Uiso 1 1 calc R U . . .
C22 C 0.4209(5) 0.1169(3) 0.9899(7) 0.053(2) Uani 1 1 d . . . . .
H22 H 0.472373 0.122044 0.967820 0.064 Uiso 1 1 calc R U . . .
C23 C 0.4777(4) 0.6227(3) 0.2353(7) 0.048(2) Uani 1 1 d . . . . .
C24 C 0.4562(5) 0.6743(3) 0.1823(8) 0.059(2) Uani 1 1 d . . . . .
C25 C 0.4855(5) 0.6846(4) 0.0871(9) 0.071(3) Uani 1 1 d . . . . .
C26 C 0.4639(7) 0.7317(5) 0.0319(11) 0.102(4) Uani 1 1 d . . . . .
H26 H 0.482407 0.737052 -0.034170 0.123 Uiso 1 1 calc R U . . .
C27 C 0.4169(9) 0.7696(6) 0.0719(14) 0.143(7) Uani 1 1 d . . . . .
H27 H 0.400960 0.801380 0.033952 0.171 Uiso 1 1 calc R U . . .
C28 C 0.3919(8) 0.7618(5) 0.1698(14) 0.129(6) Uani 1 1 d . . . . .
H28 H 0.361176 0.789707 0.199276 0.154 Uiso 1 1 calc R U . . .
C29 C 0.4107(6) 0.7138(4) 0.2268(10) 0.085(3) Uani 1 1 d . . . . .
H29 H 0.392680 0.708884 0.293272 0.102 Uiso 1 1 calc R U . . .
C30 C 0.6044(5) 0.4488(3) 0.4167(7) 0.053(2) Uani 1 1 d . . . . .
C31 C 0.6723(5) 0.4148(4) 0.3847(7) 0.065(2) Uani 1 1 d . . . . .
C32 C 0.7118(7) 0.3817(5) 0.4537(10) 0.089(3) Uani 1 1 d . . . . .
C33 C 0.7754(9) 0.3507(6) 0.4206(13) 0.128(5) Uani 1 1 d . . . . .
H33 H 0.803171 0.327251 0.467330 0.153 Uiso 1 1 calc R U . . .
C34 C 0.7977(10) 0.3535(7) 0.3243(15) 0.152(8) Uani 1 1 d . . . . .
H34 H 0.841890 0.332812 0.305336 0.183 Uiso 1 1 calc R U . . .
C35 C 0.7594(11) 0.3844(7) 0.2547(13) 0.162(8) Uani 1 1 d . . . . .
H35 H 0.773210 0.383915 0.185730 0.195 Uiso 1 1 calc R U . . .
C36 C 0.6970(7) 0.4184(6) 0.2875(10) 0.110(5) Uani 1 1 d . . . . .
H36 H 0.672302 0.443685 0.241379 0.132 Uiso 1 1 calc R U . . .
C37 C 0.1489(4) 0.0025(3) 0.4756(6) 0.0386(17) Uani 1 1 d . . . . .
C38 C 0.2334(4) -0.0095(3) 0.4772(6) 0.0390(17) Uani 1 1 d . . . . .
C39 C 0.2862(4) 0.0199(3) 0.4195(6) 0.0471(19) Uani 1 1 d . . . . .
C40 C 0.3653(5) 0.0034(3) 0.4260(6) 0.050(2) Uani 1 1 d . . . . .
H40 H 0.402163 0.023008 0.387899 0.060 Uiso 1 1 calc R U . . .
C41 C 0.3898(5) -0.0390(4) 0.4844(8) 0.068(3) Uani 1 1 d . . . . .
H41 H 0.443422 -0.049070 0.485757 0.081 Uiso 1 1 calc R U . . .
C42 C 0.3387(5) -0.0687(4) 0.5433(8) 0.065(3) Uani 1 1 d . . . . .
H42 H 0.356753 -0.098279 0.585518 0.078 Uiso 1 1 calc R U . . .
C43 C 0.2611(4) -0.0536(3) 0.5379(6) 0.051(2) Uani 1 1 d . . . . .
H43 H 0.225130 -0.073707 0.576525 0.061 Uiso 1 1 calc R U . . .
C44 C 0.0561(5) 0.1740(5) 0.4335(12) 0.092(3) Uani 1 1 d D . . . .
C45 C -0.0220(4) 0.1955(4) 0.4540(9) 0.121(4) Uani 1 1 d DG . . . .
C50 C -0.0874(6) 0.1760(4) 0.3993(8) 0.139(5) Uani 1 1 d G . . . .
H50 H -0.081418 0.152671 0.342281 0.167 Uiso 1 1 calc R U . . .
C49 C -0.1617(4) 0.1908(4) 0.4280(10) 0.177(6) Uani 1 1 d G . . . .
H49 H -0.206446 0.177430 0.390553 0.213 Uiso 1 1 calc R U . . .
C48 C -0.1705(4) 0.2250(4) 0.5114(10) 0.170(6) Uani 1 1 d G . . . .
H48 H -0.221276 0.235004 0.530959 0.204 Uiso 1 1 calc R U . . .
C47 C -0.1051(6) 0.2444(4) 0.5661(8) 0.162(5) Uani 1 1 d G . . . .
H47 H -0.111080 0.267817 0.623093 0.194 Uiso 1 1 calc R U . . .
C46 C -0.0308(5) 0.2297(4) 0.5374(8) 0.126(4) Uani 1 1 d G . . . .
Cu1 Cu 0.49951(6) 0.54022(4) 0.36306(8) 0.0521(3) Uani 1 1 d . . . . .
Cu2 Cu 0.17069(6) 0.09975(4) 0.35054(8) 0.0538(3) Uani 1 1 d . . . . .
Cu3 Cu 0.000000 0.000000 0.500000 0.0407(3) Uani 1 2 d S . P . .
N1 N 0.4181(4) 0.4946(3) 0.2893(5) 0.0510(17) Uani 1 1 d . . . . .
N2 N 0.2231(4) 0.1635(3) 0.2817(5) 0.0497(17) Uani 1 1 d . . . . .
N3 N 0.0132(3) 0.0495(3) 0.6232(5) 0.0423(15) Uani 1 1 d . . . . .
N4 N 0.4117(4) 0.0829(3) 1.0680(5) 0.0520(17) Uani 1 1 d . . . . .
O1 O 0.4474(3) 0.6116(2) 0.3208(4) 0.0513(14) Uani 1 1 d . . . . .
O2 O 0.5261(3) 0.5905(2) 0.1980(4) 0.0518(14) Uani 1 1 d . . . . .
O3 O 0.5325(4) 0.6479(3) 0.0405(5) 0.0669(17) Uani 1 1 d . . . . .
H3 H 0.546026 0.622729 0.081472 0.100 Uiso 1 1 calc R U . . .
O4 O 0.5714(3) 0.4787(2) 0.3482(5) 0.0583(15) Uani 1 1 d . . . . .
O5 O 0.5838(3) 0.4454(2) 0.5051(5) 0.0603(15) Uani 1 1 d . . . . .
O6 O 0.6933(5) 0.3743(3) 0.5518(6) 0.097(3) Uani 1 1 d . . . . .
H6 H 0.650880 0.390346 0.562066 0.145 Uiso 1 1 calc R U . . .
O7 O 0.1151(9) 0.0673(5) 0.1910(8) 0.178(5) Uani 1 1 d . . . . .
H7A H 0.143156 0.041727 0.151678 0.267 Uiso 1 1 calc R U . . .
H7B H 0.065186 0.080000 0.167251 0.267 Uiso 1 1 calc R U . . .
O8 O 0.1196(3) 0.0426(2) 0.4242(4) 0.0432(12) Uani 1 1 d . . . . .
O9 O 0.1054(3) -0.0281(2) 0.5255(4) 0.0408(12) Uani 1 1 d . . . . .
O10 O 0.2682(3) 0.0630(2) 0.3628(4) 0.0504(14) Uani 1 1 d . . . . .
O11 O 0.0635(4) 0.1407(3) 0.3522(7) 0.100(2) Uani 1 1 d . . . . .
O12 O 0.1130(5) 0.1883(4) 0.4869(8) 0.122(3) Uani 1 1 d . . . . .
O13 O 0.0314(7) 0.2521(6) 0.5909(12) 0.173(4) Uani 1 1 d . . . . .
H13A H 0.072699 0.244854 0.561507 0.259 Uiso 1 1 calc R U . . .
S1 S 0.23566(12) 0.38445(8) 0.12851(17) 0.0504(5) Uani 1 1 d . . . . .
S2 S 0.35586(15) 0.29164(9) 0.1080(2) 0.0670(7) Uani 1 1 d . . . . .
S3 S 0.03944(14) 0.17005(11) 0.8867(2) 0.0716(7) Uani 1 1 d . . . . .
S4 S 0.21050(13) 0.17234(10) 0.90433(17) 0.0583(6) Uani 1 1 d . . . . .

loop_
_atom_site_aniso_label
_atom_site_aniso_U_11
_atom_site_aniso_U_22
_atom_site_aniso_U_33
_atom_site_aniso_U_23
_atom_site_aniso_U_13
_atom_site_aniso_U_12
C1 0.043(5) 0.057(5) 0.067(5) -0.010(4) 0.007(4) 0.004(4)
C2 0.032(4) 0.052(5) 0.078(6) -0.001(5) 0.003(4) 0.001(4)
C3 0.040(5) 0.051(5) 0.049(5) 0.002(4) 0.003(4) -0.003(4)
C4 0.056(5) 0.049(5) 0.047(5) -0.004(4) 0.007(4) -0.009(4)
C5 0.041(5) 0.060(5) 0.072(6) 0.001(5) 0.013(4) -0.007(4)
C6 0.067(6) 0.047(5) 0.052(5) -0.002(4) 0.010(4) -0.016(4)
C7 0.058(5) 0.040(4) 0.055(5) -0.008(4) 0.012(4) -0.003(4)
C8 0.062(6) 0.048(5) 0.047(5) 0.002(4) 0.010(4) -0.008(4)
C9 0.047(5) 0.044(5) 0.063(5) -0.005(4) -0.001(4) -0.013(4)
C10 0.046(5) 0.059(5) 0.055(5) 0.004(4) 0.007(4) -0.014(4)
C11 0.042(5) 0.052(5) 0.060(5) -0.001(4) 0.009(4) -0.013(4)
C12 0.056(6) 0.054(5) 0.083(7) -0.024(5) -0.030(5) 0.021(4)
C13 0.050(5) 0.063(6) 0.092(7) -0.015(5) -0.023(5) 0.019(5)
C14 0.032(4) 0.062(5) 0.063(5) -0.016(4) 0.002(4) 0.009(4)
C15 0.037(4) 0.066(5) 0.056(5) 0.002(4) -0.002(4) 0.004(4)
C16 0.039(4) 0.049(5) 0.051(5) 0.002(4) 0.003(4) -0.001(4)
C17 0.042(5) 0.074(6) 0.052(5) -0.015(4) -0.002(4) 0.003(4)
C18 0.053(5) 0.050(5) 0.036(4) -0.001(4) -0.005(4) 0.004(4)
C19 0.040(5) 0.061(5) 0.060(5) -0.003(4) 0.000(4) -0.004(4)
C20 0.043(5) 0.055(5) 0.053(5) -0.001(4) 0.006(4) -0.001(4)
C21 0.056(6) 0.060(5) 0.056(5) 0.016(4) 0.010(4) 0.000(4)
C22 0.042(5) 0.056(5) 0.063(5) 0.010(4) 0.013(4) -0.003(4)
C23 0.032(4) 0.050(5) 0.063(6) -0.006(4) -0.003(4) -0.007(4)
C24 0.037(5) 0.048(5) 0.092(7) 0.009(5) 0.016(5) -0.001(4)
C25 0.046(5) 0.055(6) 0.115(9) 0.011(6) 0.019(6) 0.002(4)
C26 0.079(8) 0.093(8) 0.137(11) 0.047(8) 0.043(8) 0.031(7)
C27 0.130(13) 0.103(10) 0.203(17) 0.070(11) 0.104(12) 0.048(9)
C28 0.104(10) 0.071(8) 0.217(17) 0.036(10) 0.075(11) 0.039(7)
C29 0.078(7) 0.057(6) 0.125(9) 0.000(6) 0.045(7) 0.011(5)
C30 0.042(5) 0.051(5) 0.067(6) -0.005(5) 0.002(4) -0.008(4)
C31 0.058(6) 0.069(6) 0.068(6) 0.016(5) 0.014(5) 0.011(5)
C32 0.074(8) 0.078(7) 0.116(10) -0.002(7) 0.024(7) 0.010(6)
C33 0.111(11) 0.130(12) 0.146(13) 0.031(10) 0.042(10) 0.049(10)
C34 0.136(13) 0.135(13) 0.192(17) 0.070(13) 0.095(13) 0.093(11)
C35 0.179(16) 0.162(14) 0.156(14) 0.064(12) 0.124(13) 0.091(13)
C36 0.093(9) 0.134(11) 0.106(9) 0.042(8) 0.053(8) 0.052(8)
C37 0.032(4) 0.030(4) 0.052(4) -0.006(4) -0.005(3) 0.000(3)
C38 0.032(4) 0.038(4) 0.047(4) 0.001(3) 0.000(3) 0.001(3)
C39 0.039(5) 0.048(5) 0.054(5) -0.003(4) 0.003(4) 0.006(4)
C40 0.038(4) 0.044(5) 0.070(5) 0.002(4) 0.018(4) 0.000(4)
C41 0.039(5) 0.059(6) 0.106(8) -0.002(6) 0.010(5) 0.003(4)
C42 0.043(5) 0.055(5) 0.097(7) 0.016(5) 0.009(5) 0.011(4)
C43 0.030(4) 0.058(5) 0.064(5) 0.016(4) 0.003(4) -0.002(4)
C44 0.067(5) 0.068(6) 0.143(8) 0.050(5) 0.015(5) -0.006(4)
C45 0.079(5) 0.089(7) 0.197(10) 0.061(6) 0.038(5) 0.000(5)
C50 0.065(6) 0.096(8) 0.256(13) 0.036(8) 0.018(7) 0.015(5)
C49 0.082(7) 0.100(10) 0.354(17) 0.018(10) 0.055(8) 0.016(6)
C48 0.093(8) 0.100(10) 0.320(16) 0.041(9) 0.034(8) 0.034(7)
C47 0.094(7) 0.130(11) 0.267(14) 0.059(9) 0.051(7) 0.023(7)
C46 0.083(6) 0.092(8) 0.207(10) 0.053(6) 0.039(6) 0.016(5)
Cu1 0.0428(6) 0.0528(6) 0.0608(7) -0.0046(5) 0.0035(5) -0.0014(5)
Cu2 0.0457(6) 0.0505(6) 0.0651(7) 0.0125(5) -0.0001(5) -0.0077(5)
Cu3 0.0258(7) 0.0406(7) 0.0551(8) 0.0010(6) -0.0038(6) -0.0018(5)
N1 0.048(4) 0.043(4) 0.062(4) -0.002(3) 0.009(3) -0.001(3)
N2 0.052(4) 0.044(4) 0.053(4) 0.005(3) 0.001(3) -0.009(3)
N3 0.024(3) 0.050(4) 0.052(4) -0.009(3) -0.005(3) -0.005(3)
N4 0.048(4) 0.052(4) 0.055(4) -0.003(4) -0.003(3) 0.001(3)
O1 0.036(3) 0.055(3) 0.063(4) -0.009(3) 0.007(3) -0.002(2)
O2 0.045(3) 0.050(3) 0.061(3) -0.002(3) 0.010(3) 0.003(3)
O3 0.057(4) 0.067(4) 0.078(4) 0.017(3) 0.017(3) 0.003(3)
O4 0.055(4) 0.058(4) 0.062(4) -0.006(3) 0.003(3) 0.004(3)
O5 0.052(4) 0.068(4) 0.062(4) -0.008(3) 0.014(3) -0.001(3)
O6 0.122(7) 0.086(5) 0.085(5) 0.022(4) 0.029(5) 0.031(5)
O7 0.235(13) 0.192(11) 0.106(7) 0.019(7) 0.002(8) -0.031(10)
O8 0.034(3) 0.043(3) 0.052(3) 0.003(3) -0.008(2) -0.002(2)
O9 0.030(3) 0.041(3) 0.052(3) 0.006(2) 0.001(2) -0.002(2)
O10 0.048(3) 0.046(3) 0.058(3) 0.004(3) 0.011(3) -0.001(3)
O11 0.075(5) 0.076(5) 0.150(6) 0.061(4) 0.011(4) -0.006(4)
O12 0.079(5) 0.134(7) 0.155(7) 0.032(6) 0.020(5) 0.003(5)
O13 0.113(7) 0.170(10) 0.238(12) 0.037(8) 0.026(7) -0.014(7)
S1 0.0463(12) 0.0425(11) 0.0619(13) 0.0030(10) -0.0008(10) -0.0042(9)
S2 0.0654(15) 0.0440(12) 0.0943(18) 0.0123(12) 0.0332(13) 0.0034(11)
S3 0.0524(14) 0.0857(18) 0.0754(16) -0.0325(14) -0.0109(12) 0.0193(13)
S4 0.0520(13) 0.0696(15) 0.0525(13) 0.0006(11) -0.0062(10) 0.0081(11)

loop_
_atom_type_symbol
_atom_type_description
_atom_type_scat_dispersion_real
_atom_type_scat_dispersion_imag
_atom_type_scat_source
C C 0.0033 0.0016 'International Tables Vol C Tables 4.2.6.8 and 6.1.1.4'
H H 0.0000 0.0000 'International Tables Vol C Tables 4.2.6.8 and 6.1.1.4'
Cu Cu 0.3201 1.2651 'International Tables Vol C Tables 4.2.6.8 and 6.1.1.4'
N N 0.0061 0.0033 'International Tables Vol C Tables 4.2.6.8 and 6.1.1.4'
O O 0.0106 0.0060 'International Tables Vol C Tables 4.2.6.8 and 6.1.1.4'
S S 0.1246 0.1234 'International Tables Vol C Tables 4.2.6.8 and 6.1.1.4'

loop_
_geom_angle_atom_site_label_1
_geom_angle_atom_site_label_2
_geom_angle_atom_site_label_3
_geom_angle
_geom_angle_site_symmetry_1
_geom_angle_site_symmetry_3
_geom_angle_publ_flag
C2 C1 H1 118.4 . . ?
N1 C1 H1 118.4 . . ?
N1 C1 C2 123.2(8) . . ?
C1 C2 H2 119.5 . . ?
C1 C2 C3 121.1(8) . . ?
C3 C2 H2 119.5 . . ?
C2 C3 S1 117.2(6) . . ?
C4 C3 C2 115.8(7) . . ?
C4 C3 S1 127.0(6) . . ?
C3 C4 H4 120.2 . . ?
C5 C4 C3 119.5(8) . . ?
C5 C4 H4 120.2 . . ?
C4 C5 H5 117.9 . . ?
N1 C5 C4 124.1(8) . . ?
N1 C5 H5 117.9 . . ?
H6A C6 H6B 107.2 . . ?
S1 C6 H6A 108.0 . . ?
S1 C6 H6B 108.0 . . ?
S2 C6 H6A 108.0 . . ?
S2 C6 H6B 108.0 . . ?
S2 C6 S1 117.4(5) . . ?
C8 C7 C11 116.6(8) . . ?
C8 C7 S2 127.7(7) . . ?
C11 C7 S2 115.7(6) . . ?
C7 C8 H8 120.3 . . ?
C7 C8 C9 119.5(8) . . ?
C9 C8 H8 120.3 . . ?
C8 C9 H9 118.5 . . ?
N2 C9 C8 123.0(8) . . ?
N2 C9 H9 118.5 . . ?
C11 C10 H10 119.1 . . ?
N2 C10 H10 119.1 . . ?
N2 C10 C11 121.9(8) . . ?
C7 C11 H11 119.3 . . ?
C10 C11 C7 121.3(8) . . ?
C10 C11 H11 119.3 . . ?
C13 C12 H12 118.5 . . ?
N3 C12 H12 118.5 . . ?
N3 C12 C13 122.9(8) . . ?
C12 C13 H13 119.9 . . ?
C14 C13 C12 120.3(8) . . ?
C14 C13 H13 119.9 . . ?
C13 C14 C15 117.5(8) . . ?
C13 C14 S3 116.3(7) . . ?
C15 C14 S3 126.2(7) . . ?
C14 C15 H15 120.6 . . ?
C14 C15 C16 118.7(8) . . ?
C16 C15 H15 120.6 . . ?
C15 C16 H16 118.1 . . ?
N3 C16 C15 123.9(8) . . ?
N3 C16 H16 118.1 . . ?
H17A C17 H17B 108.3 . . ?
S3 C17 H17A 109.9 . . ?
S3 C17 H17B 109.9 . . ?
S3 C17 S4 109.1(5) . . ?
S4 C17 H17A 109.9 . . ?
S4 C17 H17B 109.9 . . ?
C19 C18 C21 117.6(7) . . ?
C19 C18 S4 124.8(6) . . ?
C21 C18 S4 117.6(6) . . ?
C18 C19 H19 120.0 . . ?
C18 C19 C20 119.9(8) . . ?
C20 C19 H19 120.0 . . ?
C19 C20 H20 118.8 . . ?
N4 C20 C19 122.4(8) . . ?
N4 C20 H20 118.8 . . ?
C18 C21 H21 121.0 . . ?
C22 C21 C18 117.9(8) . . ?
C22 C21 H21 121.0 . . ?
C21 C22 H22 117.5 . . ?
N4 C22 C21 125.1(8) . . ?
N4 C22 H22 117.5 . . ?
O1 C23 C24 119.4(8) . . ?
O2 C23 C24 119.8(8) . . ?
O2 C23 O1 120.8(8) . . ?
C25 C24 C23 119.2(8) . . ?
C29 C24 C23 121.2(9) . . ?
C29 C24 C25 119.5(9) . . ?
C26 C25 C24 121.2(9) . . ?
O3 C25 C24 122.2(8) . . ?
O3 C25 C26 116.4(10) . . ?
C25 C26 H26 119.9 . . ?
C27 C26 C25 120.2(12) . . ?
C27 C26 H26 119.9 . . ?
C26 C27 H27 120.5 . . ?
C26 C27 C28 119.1(13) . . ?
C28 C27 H27 120.5 . . ?
C27 C28 H28 118.8 . . ?
C27 C28 C29 122.3(11) . . ?
C29 C28 H28 118.8 . . ?
C24 C29 C28 117.4(11) . . ?
C24 C29 H29 121.3 . . ?
C28 C29 H29 121.3 . . ?
O4 C30 C31 116.0(8) . . ?
O5 C30 C31 119.1(8) . . ?
O5 C30 O4 124.9(8) . . ?
C32 C31 C30 120.0(9) . . ?
C32 C31 C36 119.7(10) . . ?
C36 C31 C30 120.3(9) . . ?
C31 C32 C33 118.1(12) . . ?
O6 C32 C31 125.6(10) . . ?
O6 C32 C33 116.3(12) . . ?
C32 C33 H33 119.2 . . ?
C34 C33 C32 121.5(14) . . ?
C34 C33 H33 119.2 . . ?
C33 C34 H34 119.1 . . ?
C35 C34 C33 121.9(13) . . ?
C35 C34 H34 119.1 . . ?
C34 C35 H35 121.2 . . ?
C34 C35 C36 117.6(13) . . ?
C36 C35 H35 121.2 . . ?
C31 C36 C35 120.9(12) . . ?
C31 C36 H36 119.6 . . ?
C35 C36 H36 119.6 . . ?
O8 C37 C38 121.4(7) . . ?
O9 C37 C38 118.8(6) . . ?
O9 C37 O8 119.8(6) . . ?
C39 C38 C37 123.3(7) . . ?
C39 C38 C43 119.0(7) . . ?
C43 C38 C37 117.7(7) . . ?
C38 C39 C40 117.8(7) . . ?
O10 C39 C38 124.8(7) . . ?
O10 C39 C40 117.4(7) . . ?
C39 C40 H40 119.1 . . ?
C41 C40 C39 121.8(8) . . ?
C41 C40 H40 119.1 . . ?
C40 C41 H41 119.1 . . ?
C40 C41 C42 121.7(8) . . ?
C42 C41 H41 119.1 . . ?
C41 C42 H42 121.2 . . ?
C43 C42 C41 117.6(8) . . ?
C43 C42 H42 121.2 . . ?
C38 C43 H43 118.9 . . ?
C42 C43 C38 122.1(8) . . ?
C42 C43 H43 118.9 . . ?
O11 C44 C45 118.2(12) . . ?
O12 C44 C45 120.0(13) . . ?
O12 C44 O11 121.7(8) . . ?
C50 C45 C44 120.3(10) . . ?
C50 C45 C46 120.0 . . ?
C46 C45 C44 119.1(10) . . ?
C45 C50 H50 120.0 . . ?
C45 C50 C49 120.0 . . ?
C49 C50 H50 120.0 . . ?
C50 C49 H49 120.0 . . ?
C50 C49 C48 120.0 . . ?
C48 C49 H49 120.0 . . ?
C49 C48 H48 120.0 . . ?
C49 C48 C47 120.0 . . ?
C47 C48 H48 120.0 . . ?
C48 C47 H47 120.0 . . ?
C48 C47 C46 120.0 . . ?
C46 C47 H47 120.0 . . ?
C47 C46 C45 120.0 . . ?
O13 C46 C45 122.4(10) . . ?
O13 C46 C47 117.5(10) . . ?
N1 Cu1 N4 175.5(3) . 2_656 ?
N1 Cu1 O1 92.6(2) . . ?
N1 Cu1 O2 89.6(2) . . ?
N1 Cu1 O5 90.5(2) . 3_666 ?
N4 Cu1 O2 89.0(2) 2_656 . ?
N4 Cu1 O5 93.5(3) 2_656 3_666 ?
O1 Cu1 N4 90.3(2) . 2_656 ?
O1 Cu1 O2 56.5(2) . . ?
O1 Cu1 O5 78.4(2) . 3_666 ?
O4 Cu1 N1 87.8(3) . . ?
O4 Cu1 N4 88.1(3) . 2_656 ?
O4 Cu1 O1 154.6(2) . . ?
O4 Cu1 O2 98.1(2) . . ?
O4 Cu1 O5 127.0(2) . 3_666 ?
O5 Cu1 O2 134.9(2) 3_666 . ?
N2 Cu2 O7 91.2(3) . . ?
N2 Cu2 O11 93.0(3) . . ?
O8 Cu2 N2 175.8(3) . . ?
O8 Cu2 O7 92.1(3) . . ?
O8 Cu2 O11 85.1(2) . . ?
O10 Cu2 N2 89.3(3) . . ?
O10 Cu2 O7 103.6(4) . . ?
O10 Cu2 O8 92.3(2) . . ?
O10 Cu2 O11 174.5(3) . . ?
O11 Cu2 O7 81.3(5) . . ?
N3 Cu3 N3 180.0 3_556 . ?
N3 Cu3 O8 89.3(2) 3_556 . ?
N3 Cu3 O8 90.7(2) . . ?
O9 Cu3 N3 90.2(2) 3_556 . ?
O9 Cu3 N3 90.2(2) . 3_556 ?
O9 Cu3 N3 89.8(2) . . ?
O9 Cu3 N3 89.8(2) 3_556 3_556 ?
O9 Cu3 O8 56.64(18) . . ?
O9 Cu3 O8 123.36(18) 3_556 . ?
O9 Cu3 O9 180.0(3) 3_556 . ?
C1 N1 C5 116.2(7) . . ?
C1 N1 Cu1 124.3(6) . . ?
C5 N1 Cu1 119.6(6) . . ?
C9 N2 C10 117.6(7) . . ?
C9 N2 Cu2 122.3(5) . . ?
C10 N2 Cu2 119.9(6) . . ?
C12 N3 Cu3 120.6(6) . . ?
C16 N3 C12 116.7(7) . . ?
C16 N3 Cu3 122.7(5) . . ?
C20 N4 C22 117.1(7) . . ?
C20 N4 Cu1 119.5(6) . 2_646 ?
C22 N4 Cu1 123.4(6) . 2_646 ?
C23 O1 Cu1 103.3(5) . . ?
C23 O2 Cu1 79.3(5) . . ?
C25 O3 H3 109.5 . . ?
C30 O4 Cu1 128.8(6) . . ?
C30 O5 Cu1 155.1(6) . 3_666 ?
C32 O6 H6 109.5 . . ?
Cu2 O7 H7A 120.0 . . ?
Cu2 O7 H7B 120.0 . . ?
H7A O7 H7B 120.0 . . ?
C37 O8 Cu2 129.6(5) . . ?
C37 O8 Cu3 77.8(4) . . ?
Cu2 O8 Cu3 152.2(3) . . ?
C37 O9 Cu3 105.8(4) . . ?
C39 O10 Cu2 127.3(5) . . ?
C44 O11 Cu2 113.8(6) . . ?
C46 O13 H13A 109.5 . . ?
C3 S1 C6 103.4(4) . . ?
C7 S2 C6 105.0(4) . . ?
C14 S3 C17 104.1(4) . . ?
C18 S4 C17 103.9(4) . . ?

loop_
_geom_bond_atom_site_label_1
_geom_bond_atom_site_label_2
_geom_bond_distance
_geom_bond_site_symmetry_2
_geom_bond_publ_flag
C1 H1 0.9500 . ?
C1 C2 1.365(11) . ?
C1 N1 1.340(10) . ?
C2 H2 0.9500 . ?
C2 C3 1.399(11) . ?
C3 C4 1.390(11) . ?
C3 S1 1.742(8) . ?
C4 H4 0.9500 . ?
C4 C5 1.383(11) . ?
C5 H5 0.9500 . ?
C5 N1 1.342(11) . ?
C6 H6A 0.9900 . ?
C6 H6B 0.9900 . ?
C6 S1 1.794(9) . ?
C6 S2 1.794(9) . ?
C7 C8 1.383(12) . ?
C7 C11 1.391(12) . ?
C7 S2 1.724(8) . ?
C8 H8 0.9500 . ?
C8 C9 1.401(11) . ?
C9 H9 0.9500 . ?
C9 N2 1.332(10) . ?
C10 H10 0.9500 . ?
C10 C11 1.367(11) . ?
C10 N2 1.356(10) . ?
C11 H11 0.9500 . ?
C12 H12 0.9500 . ?
C12 C13 1.381(12) . ?
C12 N3 1.328(10) . ?
C13 H13 0.9500 . ?
C13 C14 1.354(12) . ?
C14 C15 1.372(11) . ?
C14 S3 1.763(8) . ?
C15 H15 0.9500 . ?
C15 C16 1.394(11) . ?
C16 H16 0.9500 . ?
C16 N3 1.312(10) . ?
C17 H17A 0.9900 . ?
C17 H17B 0.9900 . ?
C17 S3 1.791(8) . ?
C17 S4 1.808(9) . ?
C18 C19 1.381(11) . ?
C18 C21 1.402(11) . ?
C18 S4 1.747(8) . ?
C19 H19 0.9500 . ?
C19 C20 1.390(11) . ?
C20 H20 0.9500 . ?
C20 N4 1.331(10) . ?
C21 H21 0.9500 . ?
C21 C22 1.367(11) . ?
C22 H22 0.9500 . ?
C22 N4 1.332(10) . ?
C23 C24 1.469(12) . ?
C23 O1 1.291(10) . ?
C23 O2 1.253(9) . ?
C24 C25 1.396(13) . ?
C24 C29 1.380(12) . ?
C25 C26 1.393(14) . ?
C25 O3 1.362(11) . ?
C26 H26 0.9500 . ?
C26 C27 1.343(16) . ?
C27 H27 0.9500 . ?
C27 C28 1.39(2) . ?
C28 H28 0.9500 . ?
C28 C29 1.412(16) . ?
C29 H29 0.9500 . ?
C30 C31 1.499(12) . ?
C30 O4 1.271(10) . ?
C30 O5 1.237(10) . ?
C31 C32 1.369(15) . ?
C31 C36 1.371(14) . ?
C32 C33 1.408(16) . ?
C32 O6 1.357(14) . ?
C33 H33 0.9500 . ?
C33 C34 1.345(19) . ?
C34 H34 0.9500 . ?
C34 C35 1.33(2) . ?
C35 H35 0.9500 . ?
C35 C36 1.431(17) . ?
C36 H36 0.9500 . ?
C37 C38 1.476(10) . ?
C37 O8 1.273(8) . ?
C37 O9 1.257(8) . ?
C38 C39 1.402(11) . ?
C38 C43 1.403(10) . ?
C39 C40 1.412(10) . ?
C39 O10 1.311(9) . ?
C40 H40 0.9500 . ?
C40 C41 1.338(12) . ?
C41 H41 0.9500 . ?
C41 C42 1.396(13) . ?
C42 H42 0.9500 . ?
C42 C43 1.379(11) . ?
C43 H43 0.9500 . ?
C44 C45 1.473(2) . ?
C44 O11 1.351(15) . ?
C44 O12 1.227(15) . ?
C45 C50 1.3900 . ?
C45 C46 1.3900 . ?
C50 H50 0.9500 . ?
C50 C49 1.3900 . ?
C49 H49 0.9500 . ?
C49 C48 1.3900 . ?
C48 H48 0.9500 . ?
C48 C47 1.3900 . ?
C47 H47 0.9500 . ?
C47 C46 1.3900 . ?
C46 O13 1.365(14) . ?
Cu1 N1 1.998(7) . ?
Cu1 N4 2.021(7) 2_656 ?
Cu1 O1 2.010(5) . ?
Cu1 O2 2.553(6) . ?
Cu1 O4 1.946(6) . ?
Cu1 O5 2.324(6) 3_666 ?
Cu2 N2 2.019(6) . ?
Cu2 O7 2.405(11) . ?
Cu2 O8 1.923(5) . ?
Cu2 O10 1.894(5) . ?
Cu2 O11 2.089(8) . ?
Cu3 N3 2.023(6) . ?
Cu3 N3 2.023(6) 3_556 ?
Cu3 O8 2.537(5) . ?
Cu3 O9 1.945(5) . ?
Cu3 O9 1.945(5) 3_556 ?
O3 H3 0.8400 . ?
O6 H6 0.8400 . ?
O7 H7A 0.9500 . ?
O7 H7B 0.9500 . ?
O13 H13A 0.8400 . ?

loop_
_geom_hbond_atom_site_label_D
_geom_hbond_atom_site_label_H
_geom_hbond_atom_site_label_A
_geom_hbond_distance_DH
_geom_hbond_distance_HA
_geom_hbond_distance_DA
_geom_hbond_angle_DHA
_geom_hbond_site_symmetry_A
_geom_hbond_publ_flag
C1 H1 O5 0.95 2.47 3.069(11) 120.9 3_666 yes
C4 H4 O3 0.95 2.59 3.533(10) 172.5 3_665 yes
C4 H4 S2 0.95 2.84 3.368(8) 116.3 . yes
C6 H6A O12 0.99 2.33 3.136(13) 137.5 4_565 yes
C8 H8 O12 0.95 2.51 3.413(14) 159.6 4_565 yes
C8 H8 S1 0.95 2.91 3.482(8) 119.7 . yes
C9 H9 O11 0.95 2.48 3.054(11) 119.0 . yes
C9 H9 O13 0.95 2.65 3.298(16) 125.7 4_565 yes
C10 H10 O10 0.95 2.23 2.784(10) 116.1 . yes
C12 H12 O9 0.95 2.42 2.926(10) 113.1 3_556 yes
C16 H16 O9 0.95 2.46 2.938(9) 111.3 . yes
C17 H17B O13 0.99 2.66 3.357(16) 127.7 4_566 yes
C19 H19 O7 0.95 2.56 3.471(16) 161.3 1_556 yes
C40 H40 O2 0.95 2.36 3.291(10) 165.8 2_645 yes
O3 H3 O2 0.84 1.77 2.506(8) 145.1 . yes
O6 H6 O5 0.84 1.89 2.599(10) 140.9 . yes
O13 H13A O12 0.84 1.84 2.526(17) 138.3 . yes

loop_
_geom_torsion_atom_site_label_1
_geom_torsion_atom_site_label_2
_geom_torsion_atom_site_label_3
_geom_torsion_atom_site_label_4
_geom_torsion
_geom_torsion_site_symmetry_1
_geom_torsion_site_symmetry_2
_geom_torsion_site_symmetry_3
_geom_torsion_site_symmetry_4
_geom_torsion_publ_flag
C1 C2 C3 C4 -0.7(12) . . . . ?
C1 C2 C3 S1 179.3(7) . . . . ?
C2 C1 N1 C5 2.7(13) . . . . ?
C2 C1 N1 Cu1 -177.0(7) . . . . ?
C2 C3 C4 C5 2.1(12) . . . . ?
C2 C3 S1 C6 -173.1(6) . . . . ?
C3 C4 C5 N1 -1.3(13) . . . . ?
C4 C3 S1 C6 7.0(8) . . . . ?
C4 C5 N1 C1 -1.1(12) . . . . ?
C4 C5 N1 Cu1 178.6(7) . . . . ?
C7 C8 C9 N2 -0.9(12) . . . . ?
C8 C7 C11 C10 3.9(12) . . . . ?
C8 C7 S2 C6 5.0(9) . . . . ?
C8 C9 N2 C10 1.3(12) . . . . ?
C8 C9 N2 Cu2 -173.9(6) . . . . ?
C11 C7 C8 C9 -1.6(12) . . . . ?
C11 C7 S2 C6 -175.2(6) . . . . ?
C11 C10 N2 C9 0.9(12) . . . . ?
C11 C10 N2 Cu2 176.3(6) . . . . ?
C12 C13 C14 C15 0.6(14) . . . . ?
C12 C13 C14 S3 -177.8(8) . . . . ?
C13 C12 N3 C16 1.2(14) . . . . ?
C13 C12 N3 Cu3 -176.6(8) . . . . ?
C13 C14 C15 C16 1.0(13) . . . . ?
C13 C14 S3 C17 -166.1(8) . . . . ?
C14 C15 C16 N3 -1.6(12) . . . . ?
C15 C14 S3 C17 15.7(9) . . . . ?
C15 C16 N3 C12 0.5(12) . . . . ?
C15 C16 N3 Cu3 178.2(6) . . . . ?
C18 C19 C20 N4 -0.1(13) . . . . ?
C18 C21 C22 N4 1.0(14) . . . . ?
C19 C18 C21 C22 0.9(12) . . . . ?
C19 C18 S4 C17 -3.3(8) . . . . ?
C19 C20 N4 C22 1.8(12) . . . . ?
C19 C20 N4 Cu1 -178.2(6) . . . 2_646 ?
C21 C18 C19 C20 -1.3(12) . . . . ?
C21 C18 S4 C17 175.3(7) . . . . ?
C21 C22 N4 C20 -2.3(13) . . . . ?
C21 C22 N4 Cu1 177.6(7) . . . 2_646 ?
C23 C24 C25 C26 177.0(10) . . . . ?
C23 C24 C25 O3 1.1(14) . . . . ?
C23 C24 C29 C28 -179.1(10) . . . . ?
C24 C23 O1 Cu1 -177.1(6) . . . . ?
C24 C23 O2 Cu1 177.5(7) . . . . ?
C24 C25 C26 C27 3(2) . . . . ?
C25 C24 C29 C28 3.9(17) . . . . ?
C25 C26 C27 C28 2(3) . . . . ?
C26 C27 C28 C29 -4(3) . . . . ?
C27 C28 C29 C24 1(2) . . . . ?
C29 C24 C25 C26 -6.0(16) . . . . ?
C29 C24 C25 O3 178.1(10) . . . . ?
C30 C31 C32 C33 -179.7(11) . . . . ?
C30 C31 C32 O6 2.9(18) . . . . ?
C30 C31 C36 C35 -177.2(14) . . . . ?
C31 C30 O4 Cu1 -164.3(6) . . . . ?
C31 C30 O5 Cu1 -168.2(10) . . . 3_666 ?
C31 C32 C33 C34 0(2) . . . . ?
C32 C31 C36 C35 5(2) . . . . ?
C32 C33 C34 C35 -2(3) . . . . ?
C33 C34 C35 C36 5(3) . . . . ?
C34 C35 C36 C31 -7(3) . . . . ?
C36 C31 C32 C33 -2.2(19) . . . . ?
C36 C31 C32 O6 -179.6(13) . . . . ?
C37 C38 C39 C40 -178.6(7) . . . . ?
C37 C38 C39 O10 4.2(12) . . . . ?
C37 C38 C43 C42 178.9(8) . . . . ?
C38 C37 O8 Cu2 -6.6(10) . . . . ?
C38 C37 O8 Cu3 178.5(7) . . . . ?
C38 C37 O9 Cu3 -178.3(5) . . . . ?
C38 C39 C40 C41 0.5(12) . . . . ?
C38 C39 O10 Cu2 4.7(11) . . . . ?
C39 C38 C43 C42 0.5(13) . . . . ?
C39 C40 C41 C42 -1.0(15) . . . . ?
C40 C39 O10 Cu2 -172.5(5) . . . . ?
C40 C41 C42 C43 1.3(15) . . . . ?
C41 C42 C43 C38 -1.0(14) . . . . ?
C43 C38 C39 C40 -0.2(11) . . . . ?
C43 C38 C39 O10 -177.4(7) . . . . ?
C44 C45 C50 C49 171.3(9) . . . . ?
C44 C45 C46 C47 -171.4(8) . . . . ?
C44 C45 C46 O13 11.8(12) . . . . ?
C45 C44 O11 Cu2 -167.2(6) . . . . ?
C45 C50 C49 C48 0.0 . . . . ?
C50 C45 C46 C47 0.0 . . . . ?
C50 C45 C46 O13 -176.8(11) . . . . ?
C50 C49 C48 C47 0.0 . . . . ?
C49 C48 C47 C46 0.0 . . . . ?
C48 C47 C46 C45 0.0 . . . . ?
C48 C47 C46 O13 177.0(11) . . . . ?
C46 C45 C50 C49 0.0 . . . . ?
N1 C1 C2 C3 -1.8(14) . . . . ?
N2 C10 C11 C7 -3.6(13) . . . . ?
N2 Cu2 O10 C39 166.0(6) . . . . ?
N3 C12 C13 C14 -1.8(16) . . . . ?
O1 C23 C24 C25 -176.2(8) . . . . ?
O1 C23 C24 C29 6.8(13) . . . . ?
O1 C23 O2 Cu1 -1.4(6) . . . . ?
O2 C23 C24 C25 4.9(12) . . . . ?
O2 C23 C24 C29 -172.1(9) . . . . ?
O2 C23 O1 Cu1 1.8(8) . . . . ?
O3 C25 C26 C27 179.3(13) . . . . ?
O4 C30 C31 C32 179.5(9) . . . . ?
O4 C30 C31 C36 2.0(15) . . . . ?
O4 C30 O5 Cu1 10.5(19) . . . 3_666 ?
O5 C30 C31 C32 -1.7(14) . . . . ?
O5 C30 C31 C36 -179.2(11) . . . . ?
O5 C30 O4 Cu1 16.9(12) . . . . ?
O6 C32 C33 C34 178.1(16) . . . . ?
O7 Cu2 O10 C39 -102.9(7) . . . . ?
O8 C37 C38 C39 -3.3(11) . . . . ?
O8 C37 C38 C43 178.3(7) . . . . ?
O8 C37 O9 Cu3 1.1(8) . . . . ?
O8 Cu2 O10 C39 -10.1(6) . . . . ?
O9 C37 C38 C39 176.1(7) . . . . ?
O9 C37 C38 C43 -2.3(10) . . . . ?
O9 C37 O8 Cu2 174.1(5) . . . . ?
O9 C37 O8 Cu3 -0.8(6) . . . . ?
O10 C39 C40 C41 177.9(8) . . . . ?
O11 C44 C45 C50 8.5(12) . . . . ?
O11 C44 C45 C46 179.8(7) . . . . ?
O12 C44 C45 C50 -174.6(9) . . . . ?
O12 C44 C45 C46 -3.3(13) . . . . ?
O12 C44 O11 Cu2 16.0(13) . . . . ?
S1 C3 C4 C5 -177.9(7) . . . . ?
S1 C6 S2 C7 67.8(6) . . . . ?
S2 C6 S1 C3 64.2(5) . . . . ?
S2 C7 C8 C9 178.2(6) . . . . ?
S2 C7 C11 C10 -176.0(7) . . . . ?
S3 C14 C15 C16 179.2(6) . . . . ?
S3 C17 S4 C18 -169.3(4) . . . . ?
S4 C17 S3 C14 79.3(5) . . . . ?
S4 C18 C19 C20 177.3(6) . . . . ?
S4 C18 C21 C22 -177.8(7) . . . . ?

loop_
_smtbx_masks_void_nr
_smtbx_masks_void_average_x
_smtbx_masks_void_average_y
_smtbx_masks_void_average_z
_smtbx_masks_void_volume
_smtbx_masks_void_count_electrons
_smtbx_masks_void_content
1 0.000 0.000 0.000 381.5 56.5 '2 ?'
2 0.000 0.500 0.500 381.5 56.5 '2 ?'
